data_7218892
loop_
_publ_author_name
'L\"u, Chun-Ning'
'Chen, Min-Min'
'Zhang, Wen-Hua'
'Li, Duan-Xiu'
'Dai, Ming'
'Lang, Jian-Ping'

_publ_section_title
;
 Construction of Zn(ii) and Cd(ii) metal--organic frameworks of
 diimidazole and dicarboxylate mixed ligands for the catalytic
 photodegradation of rhodamine B in water
;
_journal_issue 9
_journal_name_full CrystEngComm
_journal_page_first 1935
_journal_paper_doi 10.1039/C4CE02074J
_journal_volume 17
_journal_year 2015
_chemical_formula_moiety 'C28 H22 Cd N4 O4'
_chemical_formula_sum 'C28 H22 Cd N4 O4'
_chemical_formula_weight 590.89
_space_group_crystal_system orthorhombic
_space_group_IT_number 52
_space_group_name_Hall '-P 2a 2bc'
_space_group_name_H-M_alt 'P n n a'
_symmetry_space_group_name_Hall '-P 2a 2bc'
_symmetry_space_group_name_H-M 'P n n a'
_atom_sites_solution_hydrogens geom
_audit_creation_method SHELXL-2013
_audit_update_record
;
2014-11-15 # Formatted by publCIF

;
_cell_angle_alpha 90
_cell_angle_beta 90
_cell_angle_gamma 90
_cell_formula_units_Z 4
_cell_length_a 13.2835(4)
_cell_length_b 17.3692(6)
_cell_length_c 10.6116(3)
_cell_measurement_reflns_used 2720
_cell_measurement_temperature 296(2)
_cell_measurement_theta_max 30.1360
_cell_measurement_theta_min 3.7870
_cell_volume 2448.35(13)
_computing_structure_refinement 'SHELXL-2013 (Sheldrick, 2013)'
_diffrn_ambient_temperature 296(2)
_diffrn_detector_area_resol_mean 10.4471
_diffrn_measured_fraction_theta_full 0.998
_diffrn_measured_fraction_theta_max 0.994
_diffrn_measurement_device_type 'Xcalibur, Atlas, Gemini'
_diffrn_measurement_method '\w scans'
_diffrn_radiation_type MoK\a
_diffrn_radiation_wavelength 0.71073
_diffrn_reflns_av_R_equivalents 0.0259
_diffrn_reflns_av_unetI/netI 0.0304
_diffrn_reflns_Laue_measured_fraction_full 0.998
_diffrn_reflns_Laue_measured_fraction_max 0.994
_diffrn_reflns_limit_h_max 17
_diffrn_reflns_limit_h_min -16
_diffrn_reflns_limit_k_max 22
_diffrn_reflns_limit_k_min -13
_diffrn_reflns_limit_l_max 14
_diffrn_reflns_limit_l_min -13
_diffrn_reflns_number 9582
_diffrn_reflns_point_group_measured_fraction_full 0.998
_diffrn_reflns_point_group_measured_fraction_max 0.994
_diffrn_reflns_theta_full 25.242
_diffrn_reflns_theta_max 28.272
_diffrn_reflns_theta_min 3.067
_diffrn_standards_decay_% 0
_diffrn_standards_interval_count 0
_diffrn_standards_interval_time 0
_diffrn_standards_number 0
_exptl_absorpt_coefficient_mu 0.935
_exptl_absorpt_correction_type multi-scan
_exptl_absorpt_process_details
;
CrysAlisPro, Agilent Technologies,
Version 1.171.36.32 (release 02-08-2013 CrysAlis171 .NET)
(compiled Aug  2 2013,16:46:58)
Empirical absorption correction using spherical harmonics,
 implemented in SCALE3 ABSPACK scaling algorithm.
;
_exptl_crystal_colour yellow
_exptl_crystal_density_diffrn 1.603
_exptl_crystal_description prism
_exptl_crystal_F_000 1192
_exptl_crystal_size_max 0.400
_exptl_crystal_size_mid 0.200
_exptl_crystal_size_min 0.050
_exptl_transmission_factor_max 0.954
_exptl_transmission_factor_min 0.799
_refine_diff_density_max 0.475
_refine_diff_density_min -0.372
_refine_diff_density_rms 0.063
_refine_ls_extinction_method none
_refine_ls_goodness_of_fit_ref 1.034
_refine_ls_hydrogen_treatment constr
_refine_ls_matrix_type full
_refine_ls_number_parameters 169
_refine_ls_number_reflns 3031
_refine_ls_number_restraints 0
_refine_ls_restrained_S_all 1.034
_refine_ls_R_factor_all 0.0472
_refine_ls_R_factor_gt 0.0284
_refine_ls_shift/su_max 0.000
_refine_ls_shift/su_mean 0.000
_refine_ls_structure_factor_coef Fsqd
_refine_ls_weighting_details
;
 w=1/[\s^2^(Fo^2^)+(0.0278P)^2^+0.9721P]
 where P=(Fo^2^+2Fc^2^)/3
;
_refine_ls_weighting_scheme calc
_refine_ls_wR_factor_gt 0.0618
_refine_ls_wR_factor_ref 0.0707
_reflns_Friedel_coverage 0.000
_reflns_number_gt 2212
_reflns_number_total 3031
_reflns_threshold_expression 'I > 2\s(I)'
_cod_data_source_file c4ce02074j2.cif
_cod_data_source_block Cpx4
_cod_depositor_comments 'Adding full bibliography for 7218889--7218892.cif.'
_cod_database_code 7218892
_publcif_datablock.id {7f27d4d4-453e-4dcb-816a-c2f1c0e8f839}

_shelx_space_group_comment
;
The symmetry employed for this shelxl refinement is uniquely defined
by the following loop, which should always be used as a source of
symmetry information in preference to the above space-group names.
They are only intended as comments.
;
_shelx_estimated_absorpt_t_min 0.706
_shelx_estimated_absorpt_t_max 0.955
_shelxl_version_number 2013-2

loop_
_space_group_symop_operation_xyz
'x, y, z'
'-x+1/2, -y, z'
'-x+1/2, y+1/2, -z+1/2'
'x, -y+1/2, -z+1/2'
'-x, -y, -z'
'x-1/2, y, -z'
'x-1/2, -y-1/2, z-1/2'
'-x, y-1/2, z-1/2'

loop_
_atom_site_label
_atom_site_type_symbol
_atom_site_fract_x
_atom_site_fract_y
_atom_site_fract_z
_atom_site_U_iso_or_equiv
_atom_site_adp_type
_atom_site_occupancy
_atom_site_site_symmetry_order
_atom_site_calc_flag
_atom_site_refinement_flags_posn
_atom_site_refinement_flags_adp
_atom_site_refinement_flags_occupancy
Cd1 Cd -0.18036(2) -0.2500 0.7500 0.03064(8) Uani 1 2 d S T P
O1 O -0.05973(13) -0.18034(10) 0.65969(17) 0.0496(5) Uani 1 1 d . . .
O2 O -0.19647(12) -0.10904(10) 0.66654(15) 0.0419(4) Uani 1 1 d . . .
N1 N -0.29282(15) -0.29106(13) 0.60788(18) 0.0400(5) Uani 1 1 d . . .
N2 N -0.43617(15) -0.34401(12) 0.55221(18) 0.0407(5) Uani 1 1 d . . .
C1 C -0.36713(19) -0.33616(15) 0.6436(2) 0.0438(6) Uani 1 1 d . . .
H1 H -0.3713 -0.3596 0.7222 0.053 Uiso 1 1 calc R U .
C2 C -0.31446(18) -0.26856(15) 0.4860(2) 0.0398(6) Uani 1 1 d . . .
C3 C -0.40230(19) -0.30119(16) 0.4510(2) 0.0443(6) Uani 1 1 d . . .
H3 H -0.4340 -0.2959 0.3734 0.053 Uiso 1 1 calc R U .
C4 C -0.52676(18) -0.38846(15) 0.5568(2) 0.0410(6) Uani 1 1 d . . .
C5 C -0.56313(19) -0.42075(16) 0.4474(2) 0.0449(6) Uani 1 1 d . . .
H5 H -0.5291 -0.4135 0.3717 0.054 Uiso 1 1 calc R U .
C6 C -0.65022(19) -0.46387(16) 0.4504(2) 0.0454(6) Uani 1 1 d . . .
H6 H -0.6744 -0.4850 0.3758 0.054 Uiso 1 1 calc R U .
C7 C -0.70318(18) -0.47678(15) 0.5616(2) 0.0405(6) Uani 1 1 d . . .
C8 C -0.6638(2) -0.44405(19) 0.6705(3) 0.0579(8) Uani 1 1 d . . .
H8 H -0.6968 -0.4519 0.7467 0.069 Uiso 1 1 calc R U .
C9 C -0.5771(2) -0.40017(18) 0.6690(3) 0.0563(8) Uani 1 1 d . . .
H9 H -0.5528 -0.3786 0.7432 0.068 Uiso 1 1 calc R U .
C10 C -0.2485(2) -0.21585(19) 0.4140(2) 0.0556(7) Uani 1 1 d . . .
H10A H -0.2767 -0.2072 0.3319 0.083 Uiso 1 1 calc R U .
H10B H -0.1829 -0.2385 0.4054 0.083 Uiso 1 1 calc R U .
H10C H -0.2430 -0.1677 0.4578 0.083 Uiso 1 1 calc R U .
C11 C -0.10748(18) -0.11893(14) 0.6354(2) 0.0338(5) Uani 1 1 d . . .
C12 C -0.05163(16) -0.05722(13) 0.56551(19) 0.0319(5) Uani 1 1 d . . .
C13 C -0.09459(18) 0.01460(14) 0.5492(2) 0.0389(6) Uani 1 1 d . . .
H13 H -0.1582 0.0248 0.5816 0.047 Uiso 1 1 calc R U .
C14 C 0.04265(18) -0.07162(14) 0.5159(2) 0.0400(6) Uani 1 1 d . . .
H14 H 0.0717 -0.1200 0.5260 0.048 Uiso 1 1 calc R U .

loop_
_atom_site_aniso_label
_atom_site_aniso_U_11
_atom_site_aniso_U_22
_atom_site_aniso_U_33
_atom_site_aniso_U_23
_atom_site_aniso_U_13
_atom_site_aniso_U_12
Cd1 0.02682(12) 0.02872(14) 0.03637(13) 0.00813(10) 0.000 0.000
O1 0.0462(10) 0.0364(11) 0.0661(11) 0.0226(9) 0.0116(9) 0.0009(8)
O2 0.0371(9) 0.0406(11) 0.0481(10) 0.0080(8) 0.0100(8) -0.0055(8)
N1 0.0424(11) 0.0372(13) 0.0405(10) 0.0049(10) -0.0084(9) -0.0022(10)
N2 0.0400(11) 0.0392(12) 0.0431(10) 0.0050(9) -0.0088(9) -0.0035(10)
C1 0.0476(15) 0.0417(15) 0.0421(13) 0.0088(12) -0.0097(12) -0.0068(13)
C2 0.0427(14) 0.0395(15) 0.0372(12) 0.0015(11) -0.0011(10) 0.0024(11)
C3 0.0478(15) 0.0460(16) 0.0389(12) 0.0075(12) -0.0078(11) -0.0005(13)
C4 0.0364(13) 0.0394(15) 0.0471(13) 0.0050(11) -0.0077(11) -0.0013(11)
C5 0.0393(14) 0.0585(18) 0.0368(12) 0.0081(12) -0.0057(11) -0.0069(13)
C6 0.0421(14) 0.0547(18) 0.0394(13) 0.0021(12) -0.0075(11) -0.0065(13)
C7 0.0385(13) 0.0397(15) 0.0434(13) 0.0004(11) -0.0037(11) -0.0003(11)
C8 0.0568(18) 0.073(2) 0.0440(14) -0.0067(15) 0.0084(13) -0.0174(16)
C9 0.0554(17) 0.070(2) 0.0436(14) -0.0113(14) -0.0021(13) -0.0142(16)
C10 0.0634(18) 0.063(2) 0.0404(14) 0.0023(14) 0.0038(13) -0.0111(16)
C11 0.0397(13) 0.0312(13) 0.0304(11) 0.0060(10) -0.0002(10) -0.0072(11)
C12 0.0320(12) 0.0298(13) 0.0340(11) 0.0066(10) 0.0001(9) -0.0057(10)
C13 0.0324(12) 0.0325(14) 0.0519(13) 0.0070(11) 0.0096(11) 0.0003(10)
C14 0.0361(13) 0.0285(13) 0.0554(14) 0.0129(11) 0.0056(11) 0.0047(11)

loop_
_atom_type_symbol
_atom_type_description
_atom_type_scat_dispersion_real
_atom_type_scat_dispersion_imag
_atom_type_scat_source
C C 0.0033 0.0016 'International Tables Vol C Tables 4.2.6.8 and 6.1.1.4'
H H 0.0000 0.0000 'International Tables Vol C Tables 4.2.6.8 and 6.1.1.4'
N N 0.0061 0.0033 'International Tables Vol C Tables 4.2.6.8 and 6.1.1.4'
O O 0.0106 0.0060 'International Tables Vol C Tables 4.2.6.8 and 6.1.1.4'
Cd Cd -0.8075 1.2024 'International Tables Vol C Tables 4.2.6.8 and 6.1.1.4'

loop_
_geom_angle_atom_site_label_1
_geom_angle_atom_site_label_2
_geom_angle_atom_site_label_3
_geom_angle
_geom_angle_site_symmetry_1
_geom_angle_site_symmetry_3
O1 Cd1 O1 87.86(9) 4_546 .
O1 Cd1 N1 126.68(7) 4_546 .
O1 Cd1 N1 111.32(7) . .
O1 Cd1 N1 111.32(7) 4_546 4_546
O1 Cd1 N1 126.68(7) . 4_546
N1 Cd1 N1 96.31(11) . 4_546
O1 Cd1 O2 135.62(6) 4_546 .
O1 Cd1 O2 53.36(6) . .
N1 Cd1 O2 90.89(7) . .
N1 Cd1 O2 82.83(6) 4_546 .
O1 Cd1 O2 53.36(6) 4_546 4_546
O1 Cd1 O2 135.62(6) . 4_546
N1 Cd1 O2 82.83(6) . 4_546
N1 Cd1 O2 90.89(7) 4_546 4_546
O2 Cd1 O2 170.60(7) . 4_546
O1 Cd1 C11 26.86(6) 4_546 4_546
O1 Cd1 C11 112.72(7) . 4_546
N1 Cd1 C11 105.57(7) . 4_546
N1 Cd1 C11 101.55(7) 4_546 4_546
O2 Cd1 C11 162.24(7) . 4_546
O2 Cd1 C11 26.52(6) 4_546 4_546
O1 Cd1 C11 112.72(7) 4_546 .
O1 Cd1 C11 26.86(6) . .
N1 Cd1 C11 101.54(7) . .
N1 Cd1 C11 105.57(7) 4_546 .
O2 Cd1 C11 26.52(6) . .
O2 Cd1 C11 162.24(7) 4_546 .
C11 Cd1 C11 138.88(10) 4_546 .
C11 O1 Cd1 100.66(14) . .
C11 O2 Cd1 83.24(14) . .
C1 N1 C2 106.4(2) . .
C1 N1 Cd1 119.73(16) . .
C2 N1 Cd1 132.78(17) . .
C1 N2 C3 106.5(2) . .
C1 N2 C4 127.2(2) . .
C3 N2 C4 126.2(2) . .
N1 C1 N2 111.4(2) . .
N1 C1 H1 124.3 . .
N2 C1 H1 124.3 . .
C3 C2 N1 108.6(2) . .
C3 C2 C10 129.0(2) . .
N1 C2 C10 122.4(2) . .
C2 C3 N2 107.1(2) . .
C2 C3 H3 126.5 . .
N2 C3 H3 126.5 . .
C5 C4 C9 119.8(2) . .
C5 C4 N2 119.1(2) . .
C9 C4 N2 121.1(2) . .
C4 C5 C6 119.7(2) . .
C4 C5 H5 120.1 . .
C6 C5 H5 120.1 . .
C7 C6 C5 122.1(2) . .
C7 C6 H6 118.9 . .
C5 C6 H6 118.9 . .
C8 C7 C6 116.7(2) . .
C8 C7 C7 122.54(16) . 2_345
C6 C7 C7 120.80(15) . 2_345
C7 C8 C9 122.0(3) . .
C7 C8 H8 119.0 . .
C9 C8 H8 119.0 . .
C8 C9 C4 119.7(3) . .
C8 C9 H9 120.1 . .
C4 C9 H9 120.1 . .
C2 C10 H10A 109.5 . .
C2 C10 H10B 109.5 . .
H10A C10 H10B 109.5 . .
C2 C10 H10C 109.5 . .
H10A C10 H10C 109.5 . .
H10B C10 H10C 109.5 . .
O2 C11 O1 122.7(2) . .
O2 C11 C12 120.3(2) . .
O1 C11 C12 117.0(2) . .
O2 C11 Cd1 70.24(13) . .
O1 C11 Cd1 52.48(11) . .
C12 C11 Cd1 169.15(17) . .
C14 C12 C13 119.3(2) . .
C14 C12 C11 120.5(2) . .
C13 C12 C11 120.2(2) . .
C12 C13 C14 120.0(2) . 5_556
C12 C13 H13 120.0 . .
C14 C13 H13 120.0 5_556 .
C12 C14 C13 120.7(2) . 5_556
C12 C14 H14 119.7 . .
C13 C14 H14 119.7 5_556 .

loop_
_geom_bond_atom_site_label_1
_geom_bond_atom_site_label_2
_geom_bond_distance
_geom_bond_site_symmetry_2
Cd1 O1 2.2248(16) 4_546
Cd1 O1 2.2249(16) .
Cd1 N1 2.2393(19) .
Cd1 N1 2.2394(19) 4_546
Cd1 O2 2.6125(17) .
Cd1 O2 2.6125(17) 4_546
Cd1 C11 2.757(2) 4_546
Cd1 C11 2.757(2) .
O1 C11 1.267(3) .
O2 C11 1.239(3) .
N1 C1 1.316(3) .
N1 C2 1.381(3) .
N2 C1 1.342(3) .
N2 C3 1.382(3) .
N2 C4 1.431(3) .
C1 H1 0.9300 .
C2 C3 1.349(3) .
C2 C10 1.481(4) .
C3 H3 0.9300 .
C4 C5 1.377(3) .
C4 C9 1.381(4) .
C5 C6 1.378(3) .
C5 H5 0.9300 .
C6 C7 1.391(3) .
C6 H6 0.9300 .
C7 C8 1.391(3) .
C7 C7 1.483(5) 2_345
C8 C9 1.381(4) .
C8 H8 0.9300 .
C9 H9 0.9300 .
C10 H10A 0.9600 .
C10 H10B 0.9600 .
C10 H10C 0.9600 .
C11 C12 1.500(3) .
C12 C14 1.381(3) .
C12 C13 1.383(3) .
C13 C14 1.390(3) 5_556
C13 H13 0.9300 .
C14 C13 1.390(3) 5_556
C14 H14 0.9300 .
